data_2107143
loop_
_publ_author_name
'Runsink, J.'
'Swen-Walstra, S.'
'Migchelsen, T.'

_publ_section_title
;
 Refinement of the crystal structures of (C6 H5)4 As I3 and Cs I3 at 20 C
 and at -160 C
;
_journal_name_full 'Acta Crystallographica B (24,1968-38,1982)'
_journal_page_first 1331
_journal_page_last 1335
_journal_volume 28
_journal_year 1972
_chemical_formula_sum 'Cs I3'
_space_group_IT_number 62
_symmetry_space_group_name_Hall '-P 2n 2a'
_symmetry_space_group_name_H-M 'P m c n'
_cell_angle_alpha 90
_cell_angle_beta 90
_cell_angle_gamma 90
_cell_formula_units_Z 4
_cell_length_a 6.751
_cell_length_b 9.963
_cell_length_c 10.997
_cell_volume 739.661
_citation_journal_id_ASTM ACBCAR
_cod_data_source_file Runsink_ACBCAR_1972_1743.cif
_cod_data_source_block Cs1I3
_cod_original_cell_volume 739.6606
_cod_original_sg_symbol_Hall '-P 2ac 2n (y,z,x)'
_cod_original_formula_sum 'Cs1 I3'
_cod_database_code 2107143

loop_
_symmetry_equiv_pos_as_xyz
x,y,z
-x,y+1/2,-z+1/2
-x+1/2,-y+1/2,z+1/2
x+1/2,-y,-z
-x,-y,-z
x,-y-1/2,z-1/2
x-1/2,y-1/2,-z-1/2
-x-1/2,y,z

loop_
_atom_site_label
_atom_site_type_symbol
_atom_site_fract_x
_atom_site_fract_y
_atom_site_fract_z
_atom_site_occupancy
_atom_site_U_iso_or_equiv
Cs1 Cs+1 0.25 0.46639 0.82872 1 0.0
I1 I 0.25 0.35763 0.16272 1 0.0
I2 I 0.25 0.54967 0.37731 1 0.0
I3 I 0.25 0.73692 0.57225 1 0.0
